data_4118635
loop_
_publ_author_name
'Deven P. Estes'
'Jack R. Norton'
'Steffen Jockusch'
'Wesley Sattler'

_publ_section_title
;
 Mechanisms by which Alkynes React with CpCr(CO)3H. Application to Radical
 Cyclization
;
_journal_name_full 'Journal of the American Chemical Society'
_journal_page_first 15512
_journal_page_last 15518
_journal_paper_doi 10.1021/ja306120n
_journal_volume 134
_journal_year 2012
_chemical_formula_sum 'C16 H12 Cr O3'
_chemical_formula_weight 304.26
_chemical_name_systematic
; 
 ? 
;
_space_group_IT_number 14
_symmetry_cell_setting monoclinic
_symmetry_space_group_name_Hall '-P 2yn'
_symmetry_space_group_name_H-M 'P 1 21/n 1'
_atom_sites_solution_hydrogens geom
_atom_sites_solution_primary direct
_atom_sites_solution_secondary difmap
_audit_creation_method SHELXL-97
_cell_angle_alpha 90.00
_cell_angle_beta 112.791(5)
_cell_angle_gamma 90.00
_cell_formula_units_Z 4
_cell_length_a 10.281(4)
_cell_length_b 11.029(4)
_cell_length_c 12.894(4)
_cell_measurement_reflns_used 2839
_cell_measurement_temperature 150(2)
_cell_measurement_theta_max 24.70
_cell_measurement_theta_min 2.83
_cell_volume 1347.9(8)
_computing_cell_refinement 'Bruker SAINT'
_computing_data_collection 'Bruker APEX2'
_computing_data_reduction 'Bruker SAINT'
_computing_molecular_graphics 'Bruker SHELXTL'
_computing_publication_material 'Bruker SHELXTL'
_computing_structure_refinement 'SHELXL-97 (Sheldrick, 2008)'
_computing_structure_solution 'SHELXS-97 (Sheldrick, 2008)'
_diffrn_ambient_temperature 150(2)
_diffrn_measured_fraction_theta_full 0.984
_diffrn_measured_fraction_theta_max 0.984
_diffrn_measurement_device_type 'Bruker APEX-II CCD'
_diffrn_measurement_method '\f and \w scans'
_diffrn_radiation_monochromator graphite
_diffrn_radiation_source 'fine-focus sealed tube'
_diffrn_radiation_type MoK\a
_diffrn_radiation_wavelength 0.71073
_diffrn_reflns_av_R_equivalents 0.1823
_diffrn_reflns_av_sigmaI/netI 0.1648
_diffrn_reflns_limit_h_max 14
_diffrn_reflns_limit_h_min -14
_diffrn_reflns_limit_k_max 15
_diffrn_reflns_limit_k_min -15
_diffrn_reflns_limit_l_max 18
_diffrn_reflns_limit_l_min -18
_diffrn_reflns_number 20776
_diffrn_reflns_theta_full 31.01
_diffrn_reflns_theta_max 31.01
_diffrn_reflns_theta_min 2.17
_exptl_absorpt_coefficient_mu 0.851
_exptl_absorpt_correction_T_max 0.9832
_exptl_absorpt_correction_T_min 0.8348
_exptl_absorpt_correction_type empirical
_exptl_absorpt_process_details sadabs
_exptl_crystal_colour RED
_exptl_crystal_density_diffrn 1.499
_exptl_crystal_description PLATE
_exptl_crystal_F_000 624
_exptl_crystal_size_max 0.22
_exptl_crystal_size_mid 0.14
_exptl_crystal_size_min 0.02
_refine_diff_density_max 0.808
_refine_diff_density_min -0.587
_refine_diff_density_rms 0.111
_refine_ls_extinction_method none
_refine_ls_goodness_of_fit_ref 1.005
_refine_ls_hydrogen_treatment constr
_refine_ls_matrix_type full
_refine_ls_number_parameters 182
_refine_ls_number_reflns 4225
_refine_ls_number_restraints 0
_refine_ls_restrained_S_all 1.005
_refine_ls_R_factor_all 0.1868
_refine_ls_R_factor_gt 0.0636
_refine_ls_shift/su_max 0.000
_refine_ls_shift/su_mean 0.000
_refine_ls_structure_factor_coef Fsqd
_refine_ls_weighting_details 'calc w=1/[\s^2^(Fo^2^)+(0.0626P)^2^+0.0000P] where P=(Fo^2^+2Fc^2^)/3'
_refine_ls_weighting_scheme calc
_refine_ls_wR_factor_gt 0.1289
_refine_ls_wR_factor_ref 0.1663
_reflns_number_gt 1812
_reflns_number_total 4225
_reflns_threshold_expression >2sigma(I)
_cod_data_source_file ja306120n_si_002.cif
_cod_data_source_block dews10
_cod_database_code 4118635

loop_
_symmetry_equiv_pos_as_xyz
'x, y, z'
'-x+1/2, y+1/2, -z+1/2'
'-x, -y, -z'
'x-1/2, -y-1/2, z-1/2'

loop_
_atom_site_label
_atom_site_type_symbol
_atom_site_fract_x
_atom_site_fract_y
_atom_site_fract_z
_atom_site_U_iso_or_equiv
_atom_site_adp_type
_atom_site_occupancy
_atom_site_symmetry_multiplicity
_atom_site_calc_flag
_atom_site_refinement_flags
Cr1 Cr 0.01200(7) 0.07017(6) 0.23318(5) 0.0253(2) Uani 1 1 d .
C1 C 0.1408(4) -0.0156(4) 0.3881(3) 0.0318(10) Uani 1 1 d .
H1A H 0.2061 -0.0854 0.3962 0.038 Uiso 1 1 calc R
C2 C 0.1791(5) 0.1061(4) 0.4026(3) 0.0363(11) Uani 1 1 d .
H2A H 0.2753 0.1390 0.4177 0.044 Uiso 1 1 calc R
C3 C 0.0577(5) 0.1764(4) 0.3906(3) 0.0345(11) Uani 1 1 d .
H3A H 0.0543 0.2667 0.3960 0.041 Uiso 1 1 calc R
C4 C -0.0556(4) 0.0977(4) 0.3696(3) 0.0286(10) Uani 1 1 d .
H4A H -0.1528 0.1219 0.3616 0.034 Uiso 1 1 calc R
C5 C -0.0098(4) -0.0243(4) 0.3628(3) 0.0271(9) Uani 1 1 d .
C6 C -0.0966(4) -0.1094(4) 0.2848(3) 0.0263(9) Uani 1 1 d .
C7 C -0.2552(4) -0.1030(4) 0.2439(4) 0.0363(11) Uani 1 1 d .
H7A H -0.2878 -0.1589 0.2878 0.054 Uiso 1 1 calc R
H7B H -0.2973 -0.1258 0.1642 0.054 Uiso 1 1 calc R
H7C H -0.2835 -0.0202 0.2530 0.054 Uiso 1 1 calc R
C11 C -0.0406(4) -0.2290(4) 0.2692(3) 0.0278(10) Uani 1 1 d .
C12 C -0.0803(4) -0.2802(4) 0.1628(4) 0.0313(10) Uani 1 1 d .
H12A H -0.1433 -0.2379 0.0989 0.038 Uiso 1 1 calc R
C13 C -0.0286(4) -0.3922(4) 0.1493(4) 0.0342(11) Uani 1 1 d .
H13A H -0.0554 -0.4261 0.0762 0.041 Uiso 1 1 calc R
C14 C 0.0623(5) -0.4552(4) 0.2420(4) 0.0389(12) Uani 1 1 d .
H14A H 0.0988 -0.5317 0.2327 0.047 Uiso 1 1 calc R
C15 C 0.0991(5) -0.4066(4) 0.3471(4) 0.0385(12) Uani 1 1 d .
H15A H 0.1599 -0.4505 0.4109 0.046 Uiso 1 1 calc R
C16 C 0.0490(5) -0.2948(4) 0.3613(4) 0.0332(11) Uani 1 1 d .
H16A H 0.0758 -0.2621 0.4348 0.040 Uiso 1 1 calc R
C21 C 0.0716(5) 0.1948(4) 0.1657(4) 0.0357(11) Uani 1 1 d .
C31 C -0.1656(4) 0.0994(4) 0.1263(3) 0.0285(10) Uani 1 1 d .
C41 C 0.0767(4) -0.0351(4) 0.1508(4) 0.0288(10) Uani 1 1 d .
O21 O 0.1052(4) 0.2704(3) 0.1207(3) 0.0517(9) Uani 1 1 d .
O31 O -0.2785(3) 0.1185(3) 0.0622(2) 0.0416(8) Uani 1 1 d .
O41 O 0.1197(3) -0.0989(3) 0.1018(3) 0.0369(8) Uani 1 1 d .

loop_
_atom_site_aniso_label
_atom_site_aniso_U_11
_atom_site_aniso_U_22
_atom_site_aniso_U_33
_atom_site_aniso_U_23
_atom_site_aniso_U_13
_atom_site_aniso_U_12
Cr1 0.0285(4) 0.0225(3) 0.0208(3) -0.0023(3) 0.0053(2) -0.0014(3)
C1 0.030(2) 0.039(3) 0.015(2) 0.0012(18) -0.0039(17) 0.007(2)
C2 0.030(2) 0.047(3) 0.025(2) -0.011(2) 0.0033(19) -0.003(2)
C3 0.044(3) 0.028(2) 0.023(2) -0.0097(18) 0.003(2) 0.005(2)
C4 0.030(2) 0.032(3) 0.020(2) -0.0041(17) 0.0057(17) 0.0053(18)
C5 0.030(2) 0.029(2) 0.020(2) 0.0022(17) 0.0080(18) 0.0068(18)
C6 0.029(2) 0.024(2) 0.026(2) 0.0061(17) 0.0098(18) 0.0006(17)
C7 0.031(2) 0.030(3) 0.051(3) 0.004(2) 0.018(2) 0.0023(19)
C11 0.027(2) 0.025(2) 0.032(2) 0.0035(18) 0.012(2) 0.0015(17)
C12 0.028(2) 0.027(2) 0.034(2) 0.0020(19) 0.006(2) -0.0032(18)
C13 0.034(2) 0.029(2) 0.039(3) -0.007(2) 0.013(2) -0.008(2)
C14 0.036(2) 0.022(2) 0.060(3) -0.010(2) 0.020(2) -0.0010(19)
C15 0.037(3) 0.031(3) 0.045(3) 0.015(2) 0.014(2) 0.014(2)
C16 0.041(3) 0.030(2) 0.031(2) 0.0027(19) 0.016(2) 0.006(2)
C21 0.049(3) 0.022(2) 0.036(3) -0.006(2) 0.016(2) -0.004(2)
C31 0.038(2) 0.021(2) 0.024(2) -0.0038(17) 0.0087(19) -0.0009(18)
C41 0.030(2) 0.026(2) 0.030(2) 0.0031(19) 0.011(2) -0.0044(18)
O21 0.076(3) 0.0308(19) 0.055(2) -0.0006(17) 0.032(2) -0.0157(18)
O31 0.0403(19) 0.045(2) 0.0277(16) 0.0026(14) -0.0002(15) 0.0135(16)
O41 0.0487(19) 0.0290(17) 0.0398(18) -0.0082(14) 0.0244(16) -0.0021(14)

loop_
_atom_type_symbol
_atom_type_description
_atom_type_scat_dispersion_real
_atom_type_scat_dispersion_imag
_atom_type_scat_source
C C 0.0033 0.0016 'International Tables Vol C Tables 4.2.6.8 and 6.1.1.4'
H H 0.0000 0.0000 'International Tables Vol C Tables 4.2.6.8 and 6.1.1.4'
O O 0.0106 0.0060 'International Tables Vol C Tables 4.2.6.8 and 6.1.1.4'
Cr Cr 0.3209 0.6236 'International Tables Vol C Tables 4.2.6.8 and 6.1.1.4'

loop_
_geom_angle_atom_site_label_1
_geom_angle_atom_site_label_2
_geom_angle_atom_site_label_3
_geom_angle
C31 Cr1 C21 86.05(19)
C31 Cr1 C41 98.74(18)
C21 Cr1 C41 86.45(19)
C31 Cr1 C5 107.98(18)
C21 Cr1 C5 156.70(18)
C41 Cr1 C5 108.88(17)
C31 Cr1 C1 148.34(18)
C21 Cr1 C1 124.60(19)
C41 Cr1 C1 91.62(18)
C5 Cr1 C1 40.56(16)
C31 Cr1 C4 92.66(17)
C21 Cr1 C4 123.40(17)
C41 Cr1 C4 148.82(17)
C5 Cr1 C4 39.98(15)
C1 Cr1 C4 65.06(16)
C31 Cr1 C2 150.06(17)
C21 Cr1 C2 93.38(19)
C41 Cr1 C2 111.11(17)
C5 Cr1 C2 65.08(17)
C1 Cr1 C2 37.04(17)
C4 Cr1 C2 62.85(16)
C31 Cr1 C3 112.79(17)
C21 Cr1 C3 92.67(18)
C41 Cr1 C3 148.34(17)
C5 Cr1 C3 64.97(17)
C1 Cr1 C3 63.09(16)
C4 Cr1 C3 37.03(16)
C2 Cr1 C3 37.28(15)
C31 Cr1 C6 85.52(16)
C21 Cr1 C6 168.62(16)
C41 Cr1 C6 87.29(16)
C5 Cr1 C6 34.58(15)
C1 Cr1 C6 65.06(15)
C4 Cr1 C6 64.67(15)
C2 Cr1 C6 97.74(16)
C3 Cr1 C6 97.63(16)
C2 C1 C5 108.3(4)
C2 C1 Cr1 74.9(3)
C5 C1 Cr1 66.5(2)
C1 C2 C3 108.7(4)
C1 C2 Cr1 68.0(2)
C3 C2 Cr1 71.4(2)
C4 C3 C2 108.2(4)
C4 C3 Cr1 68.3(2)
C2 C3 Cr1 71.3(2)
C3 C4 C5 109.0(4)
C3 C4 Cr1 74.7(3)
C5 C4 Cr1 66.5(2)
C6 C5 C4 122.2(4)
C6 C5 C1 121.8(4)
C4 C5 C1 105.6(4)
C6 C5 Cr1 89.8(3)
C4 C5 Cr1 73.5(2)
C1 C5 Cr1 72.9(2)
C5 C6 C11 121.1(3)
C5 C6 C7 121.1(4)
C11 C6 C7 114.7(3)
C5 C6 Cr1 55.7(2)
C11 C6 Cr1 115.7(3)
C7 C6 Cr1 113.9(3)
C12 C11 C16 118.4(4)
C12 C11 C6 120.9(4)
C16 C11 C6 120.7(4)
C13 C12 C11 120.4(4)
C12 C13 C14 120.2(4)
C15 C14 C13 119.6(4)
C14 C15 C16 120.6(4)
C15 C16 C11 120.7(4)
O21 C21 Cr1 177.7(4)
O31 C31 Cr1 177.7(4)
O41 C41 Cr1 178.3(4)

loop_
_geom_bond_atom_site_label_1
_geom_bond_atom_site_label_2
_geom_bond_distance
Cr1 C31 1.841(4)
Cr1 C21 1.854(5)
Cr1 C41 1.862(5)
Cr1 C5 2.055(4)
Cr1 C1 2.142(4)
Cr1 C4 2.149(4)
Cr1 C2 2.230(4)
Cr1 C3 2.231(4)
Cr1 C6 2.488(4)
C1 C2 1.391(6)
C1 C5 1.457(6)
C2 C3 1.426(6)
C3 C4 1.393(6)
C4 C5 1.440(6)
C5 C6 1.412(6)
C6 C11 1.484(6)
C6 C7 1.508(6)
C11 C12 1.391(6)
C11 C16 1.392(5)
C12 C13 1.382(6)
C13 C14 1.386(6)
C14 C15 1.366(6)
C15 C16 1.376(6)
C21 O21 1.143(5)
C31 O31 1.154(5)
C41 O41 1.142(5)
